data_4078975
loop_
_publ_author_name
'Perera, T. Hiran'
'Lord, Richard L.'
'Heeg, Mary Jane'
'Schlegel, H. Bernhard'
'Winter, Charles H.'

_publ_section_title
;
 Metallapyrimidines and Metallapyrimidiniums from Oxidative Addition of
 Pyrazolate N--N Bonds to Niobium(III), Niobium(IV), and Tantalum(IV)
 Metal Centers and Assessment of Their Aromatic Character
;
_journal_issue 17
_journal_name_full Organometallics
_journal_page_first 5971
_journal_paper_doi 10.1021/om300490w
_journal_volume 31
_journal_year 2012
_chemical_formula_sum 'C33 H58 Cl N6 Nb'
_chemical_formula_weight 667.21
_chemical_name_systematic
; 
 ? 
;
_space_group_IT_number 19
_symmetry_cell_setting orthorhombic
_symmetry_space_group_name_Hall 'P 2ac 2ab'
_symmetry_space_group_name_H-M 'P 21 21 21'
_atom_sites_solution_hydrogens geom
_atom_sites_solution_primary direct
_atom_sites_solution_secondary difmap
_audit_creation_method SHELXL-97
_cell_angle_alpha 90.00
_cell_angle_beta 90.00
_cell_angle_gamma 90.00
_cell_formula_units_Z 4
_cell_length_a 10.2766(3)
_cell_length_b 17.9182(5)
_cell_length_c 20.3739(5)
_cell_measurement_reflns_used 9275
_cell_measurement_temperature 100(2)
_cell_measurement_theta_max 30.8
_cell_measurement_theta_min 2.5
_cell_volume 3751.61(18)
_computing_cell_refinement 'Bruker APEX2'
_computing_data_collection 'Bruker APEX2'
_computing_data_reduction 'Bruker APEX2'
_computing_molecular_graphics SHELXTL-Plus
_computing_publication_material SHELXL-97
_computing_structure_refinement 'SHELXL-97 (Sheldrick, 1997)'
_computing_structure_solution 'SHELXS-97 (Sheldrick, 1990)'
_diffrn_ambient_temperature 100(2)
_diffrn_measured_fraction_theta_full 1.000
_diffrn_measured_fraction_theta_max 0.997
_diffrn_measurement_method 'Bruker APEX2'
_diffrn_radiation_monochromator graphite
_diffrn_radiation_source 'fine-focus sealed tube'
_diffrn_radiation_type MoK\a
_diffrn_radiation_wavelength 0.71073
_diffrn_reflns_av_R_equivalents 0.0421
_diffrn_reflns_av_sigmaI/netI 0.0239
_diffrn_reflns_limit_h_max 14
_diffrn_reflns_limit_h_min -14
_diffrn_reflns_limit_k_max 25
_diffrn_reflns_limit_k_min 0
_diffrn_reflns_limit_l_max 29
_diffrn_reflns_limit_l_min 0
_diffrn_reflns_number 110988
_diffrn_reflns_theta_full 28.30
_diffrn_reflns_theta_max 30.93
_diffrn_reflns_theta_min 1.51
_exptl_absorpt_coefficient_mu 0.420
_exptl_absorpt_correction_T_max 0.9396
_exptl_absorpt_correction_T_min 0.8808
_exptl_absorpt_correction_type multi-scan
_exptl_crystal_colour orange
_exptl_crystal_density_diffrn 1.181
_exptl_crystal_density_method 'not measured'
_exptl_crystal_description rod
_exptl_crystal_F_000 1424
_exptl_crystal_size_max 0.31
_exptl_crystal_size_mid 0.19
_exptl_crystal_size_min 0.15
_refine_diff_density_max 0.767
_refine_diff_density_min -0.174
_refine_diff_density_rms 0.056
_refine_ls_abs_structure_details 'Flack H D (1983), Acta Cryst. A39, 876-881'
_refine_ls_abs_structure_Flack -0.015(16)
_refine_ls_extinction_method none
_refine_ls_goodness_of_fit_ref 1.047
_refine_ls_hydrogen_treatment mixed
_refine_ls_matrix_type full
_refine_ls_number_parameters 392
_refine_ls_number_reflns 11831
_refine_ls_number_restraints 0
_refine_ls_restrained_S_all 1.047
_refine_ls_R_factor_all 0.0281
_refine_ls_R_factor_gt 0.0261
_refine_ls_shift/su_max 0.002
_refine_ls_shift/su_mean 0.000
_refine_ls_structure_factor_coef Fsqd
_refine_ls_weighting_details 'calc w=1/[\s^2^(Fo^2^)+(0.0341P)^2^+0.5993P] where P=(Fo^2^+2Fc^2^)/3'
_refine_ls_weighting_scheme calc
_refine_ls_wR_factor_gt 0.0598
_refine_ls_wR_factor_ref 0.0606
_reflns_number_gt 11301
_reflns_number_total 11831
_reflns_threshold_expression >2sigma(I)
_cod_data_source_file om300490w_si_002.cif
_cod_data_source_block onhi_(1)
_cod_depositor_comments
;
The following automatic conversions were performed:

'_exptl_absorpt_correction_type' value 'Multi-scan' changed to
'multi-scan' according to the built-in table from CIF Core dictionary
named 'cif_core.dic' version 2.4.1 from 2010-06-29.

Automatic conversion script
Id: cif_fix_values 1715 2011-07-08 13:25:40Z adriana 
;
_cod_original_sg_symbol_H-M P212121
_cod_database_code 4078975

loop_
_symmetry_equiv_pos_as_xyz
'x, y, z'
'-x+1/2, -y, z+1/2'
'-x, y+1/2, -z+1/2'
'x+1/2, -y+1/2, -z'

loop_
_atom_site_label
_atom_site_type_symbol
_atom_site_fract_x
_atom_site_fract_y
_atom_site_fract_z
_atom_site_U_iso_or_equiv
_atom_site_adp_type
_atom_site_occupancy
_atom_site_symmetry_multiplicity
_atom_site_calc_flag
_atom_site_refinement_flags
Nb1 Nb -0.027587(11) 0.658653(6) 0.209912(5) 0.01345(3) Uani 1 1 d .
N1 N 0.11851(11) 0.73711(7) 0.23528(6) 0.0162(2) Uani 1 1 d .
N2 N 0.06390(11) 0.71097(6) 0.29242(6) 0.0169(2) Uani 1 1 d .
C1 C 0.23049(14) 0.77191(8) 0.24931(7) 0.0176(3) Uani 1 1 d .
C2 C 0.24827(14) 0.76856(9) 0.31750(8) 0.0210(3) Uani 1 1 d .
H2 H 0.3180 0.7897 0.3418 0.025 Uiso 1 1 calc R
C3 C 0.14356(14) 0.72821(9) 0.34253(7) 0.0188(3) Uani 1 1 d .
C4 C 0.31822(15) 0.80093(9) 0.19575(7) 0.0222(3) Uani 1 1 d .
C5 C 0.41493(19) 0.85779(11) 0.22387(10) 0.0371(4) Uani 1 1 d .
H5A H 0.3670 0.8989 0.2444 0.045 Uiso 1 1 calc R
H5B H 0.4696 0.8773 0.1884 0.045 Uiso 1 1 calc R
H5C H 0.4699 0.8334 0.2568 0.045 Uiso 1 1 calc R
C6 C 0.23734(17) 0.83825(12) 0.14182(9) 0.0338(4) Uani 1 1 d .
H6A H 0.1751 0.8022 0.1239 0.041 Uiso 1 1 calc R
H6B H 0.2951 0.8556 0.1067 0.041 Uiso 1 1 calc R
H6C H 0.1901 0.8808 0.1603 0.041 Uiso 1 1 calc R
C7 C 0.39324(19) 0.73441(11) 0.16738(10) 0.0358(4) Uani 1 1 d .
H7A H 0.4439 0.7105 0.2023 0.043 Uiso 1 1 calc R
H7B H 0.4521 0.7519 0.1328 0.043 Uiso 1 1 calc R
H7C H 0.3317 0.6983 0.1489 0.043 Uiso 1 1 calc R
C8 C 0.11695(15) 0.70229(11) 0.41220(8) 0.0249(3) Uani 1 1 d .
C9 C 0.10973(19) 0.61667(12) 0.41263(9) 0.0337(4) Uani 1 1 d .
H9A H 0.0421 0.6001 0.3820 0.040 Uiso 1 1 calc R
H9B H 0.0886 0.5993 0.4570 0.040 Uiso 1 1 calc R
H9C H 0.1939 0.5960 0.3992 0.040 Uiso 1 1 calc R
C10 C -0.01046(17) 0.73559(14) 0.43715(8) 0.0396(5) Uani 1 1 d .
H10A H -0.0043 0.7902 0.4369 0.048 Uiso 1 1 calc R
H10B H -0.0269 0.7182 0.4820 0.048 Uiso 1 1 calc R
H10C H -0.0820 0.7198 0.4085 0.048 Uiso 1 1 calc R
C11 C 0.22842(17) 0.72740(13) 0.45721(8) 0.0342(4) Uani 1 1 d .
H11A H 0.3109 0.7072 0.4408 0.041 Uiso 1 1 calc R
H11B H 0.2128 0.7090 0.5018 0.041 Uiso 1 1 calc R
H11C H 0.2327 0.7820 0.4578 0.041 Uiso 1 1 calc R
N3 N -0.19979(12) 0.59916(7) 0.18575(6) 0.0184(2) Uani 1 1 d .
N4 N -0.21032(12) 0.62154(7) 0.25027(6) 0.0179(2) Uani 1 1 d .
C12 C -0.30870(14) 0.56423(8) 0.16777(7) 0.0173(3) Uani 1 1 d .
C13 C -0.39230(14) 0.56356(8) 0.22159(7) 0.0194(3) Uani 1 1 d .
H13 H -0.4769 0.5423 0.2233 0.023 Uiso 1 1 calc R
C14 C -0.32771(14) 0.60020(8) 0.27265(7) 0.0169(3) Uani 1 1 d .
C15 C -0.32399(15) 0.53314(9) 0.09914(7) 0.0216(3) Uani 1 1 d .
C16 C -0.20919(18) 0.48037(12) 0.08509(9) 0.0356(4) Uani 1 1 d .
H16A H -0.2097 0.4394 0.1169 0.043 Uiso 1 1 calc R
H16B H -0.1273 0.5081 0.0888 0.043 Uiso 1 1 calc R
H16C H -0.2175 0.4601 0.0406 0.043 Uiso 1 1 calc R
C17 C -0.3252(2) 0.59752(11) 0.05015(9) 0.0348(4) Uani 1 1 d .
H17A H -0.3370 0.5778 0.0057 0.042 Uiso 1 1 calc R
H17B H -0.2424 0.6246 0.0526 0.042 Uiso 1 1 calc R
H17C H -0.3968 0.6315 0.0607 0.042 Uiso 1 1 calc R
C18 C -0.45029(17) 0.48884(10) 0.09472(9) 0.0313(4) Uani 1 1 d .
H18A H -0.4478 0.4474 0.1261 0.038 Uiso 1 1 calc R
H18B H -0.4604 0.4691 0.0502 0.038 Uiso 1 1 calc R
H18C H -0.5239 0.5216 0.1050 0.038 Uiso 1 1 calc R
C19 C -0.37169(14) 0.61707(9) 0.34177(7) 0.0194(3) Uani 1 1 d .
C20 C -0.36370(18) 0.70169(9) 0.35336(9) 0.0276(3) Uani 1 1 d .
H20A H -0.2738 0.7185 0.3471 0.033 Uiso 1 1 calc R
H20B H -0.3916 0.7131 0.3982 0.033 Uiso 1 1 calc R
H20C H -0.4206 0.7275 0.3221 0.033 Uiso 1 1 calc R
C21 C -0.2841(2) 0.57609(11) 0.39073(9) 0.0345(4) Uani 1 1 d .
H21A H -0.2892 0.5222 0.3828 0.041 Uiso 1 1 calc R
H21B H -0.3132 0.5869 0.4355 0.041 Uiso 1 1 calc R
H21C H -0.1941 0.5929 0.3852 0.041 Uiso 1 1 calc R
C22 C -0.51283(17) 0.59172(10) 0.35107(8) 0.0308(4) Uani 1 1 d .
H22A H -0.5688 0.6178 0.3196 0.037 Uiso 1 1 calc R
H22B H -0.5412 0.6033 0.3958 0.037 Uiso 1 1 calc R
H22C H -0.5189 0.5378 0.3437 0.037 Uiso 1 1 calc R
N5 N 0.04763(11) 0.65498(7) 0.11101(5) 0.0169(2) Uani 1 1 d .
N6 N 0.06865(11) 0.57359(6) 0.21084(7) 0.0170(2) Uani 1 1 d .
C23 C 0.11748(13) 0.60550(8) 0.07940(7) 0.0165(3) Uani 1 1 d .
C24 C 0.15757(14) 0.53721(8) 0.10973(7) 0.0196(3) Uani 1 1 d .
H24 H 0.2050 0.5018 0.0846 0.024 Uiso 1 1 calc R
C25 C 0.12923(13) 0.52141(8) 0.17445(7) 0.0174(3) Uani 1 1 d .
C26 C 0.15518(16) 0.61900(9) 0.00733(7) 0.0222(3) Uani 1 1 d .
C27 C 0.0892(2) 0.55983(13) -0.03524(9) 0.0439(5) Uani 1 1 d .
H27A H -0.0055 0.5648 -0.0315 0.053 Uiso 1 1 calc R
H27B H 0.1155 0.5101 -0.0204 0.053 Uiso 1 1 calc R
H27C H 0.1152 0.5667 -0.0811 0.053 Uiso 1 1 calc R
C28 C 0.30375(18) 0.61267(13) -0.00021(9) 0.0379(4) Uani 1 1 d .
H28A H 0.3312 0.5616 0.0101 0.045 Uiso 1 1 calc R
H28B H 0.3463 0.6476 0.0299 0.045 Uiso 1 1 calc R
H28C H 0.3283 0.6248 -0.0455 0.045 Uiso 1 1 calc R
C29 C 0.1144(2) 0.69629(11) -0.01692(9) 0.0346(4) Uani 1 1 d .
H29A H 0.1422 0.7027 -0.0626 0.042 Uiso 1 1 calc R
H29B H 0.1553 0.7346 0.0105 0.042 Uiso 1 1 calc R
H29C H 0.0196 0.7011 -0.0142 0.042 Uiso 1 1 calc R
C30 C 0.15494(13) 0.44702(7) 0.20885(9) 0.0211(3) Uani 1 1 d .
C31 C 0.02258(18) 0.41423(10) 0.22789(10) 0.0362(4) Uani 1 1 d .
H31A H -0.0251 0.4503 0.2549 0.043 Uiso 1 1 calc R
H31B H 0.0357 0.3681 0.2529 0.043 Uiso 1 1 calc R
H31C H -0.0275 0.4033 0.1881 0.043 Uiso 1 1 calc R
C32 C 0.23558(19) 0.46136(10) 0.27071(10) 0.0342(4) Uani 1 1 d .
H32A H 0.3222 0.4792 0.2582 0.041 Uiso 1 1 calc R
H32B H 0.2439 0.4149 0.2958 0.041 Uiso 1 1 calc R
H32C H 0.1922 0.4991 0.2978 0.041 Uiso 1 1 calc R
C33 C 0.2267(2) 0.39158(10) 0.16534(12) 0.0428(5) Uani 1 1 d .
H33A H 0.1757 0.3824 0.1255 0.051 Uiso 1 1 calc R
H33B H 0.2387 0.3446 0.1892 0.051 Uiso 1 1 calc R
H33C H 0.3118 0.4121 0.1533 0.051 Uiso 1 1 calc R
Cl1 Cl -0.14674(4) 0.76619(2) 0.158999(18) 0.02214(7) Uani 1 1 d .
H1N5 H 0.035(2) 0.6946(11) 0.0870(10) 0.026(5) Uiso 1 1 d .

loop_
_atom_site_aniso_label
_atom_site_aniso_U_11
_atom_site_aniso_U_22
_atom_site_aniso_U_33
_atom_site_aniso_U_23
_atom_site_aniso_U_13
_atom_site_aniso_U_12
Nb1 0.01374(5) 0.01485(5) 0.01176(5) -0.00082(4) -0.00023(4) -0.00152(4)
N1 0.0174(5) 0.0162(5) 0.0152(5) 0.0002(4) -0.0006(4) -0.0007(4)
N2 0.0162(5) 0.0204(5) 0.0140(5) 0.0002(5) 0.0004(4) -0.0007(4)
C1 0.0170(6) 0.0150(6) 0.0210(7) -0.0029(5) -0.0012(5) 0.0000(5)
C2 0.0176(6) 0.0247(7) 0.0208(7) -0.0049(6) -0.0035(5) -0.0010(6)
C3 0.0171(6) 0.0241(7) 0.0152(6) -0.0038(5) -0.0018(5) 0.0029(5)
C4 0.0215(6) 0.0214(7) 0.0237(8) 0.0021(5) -0.0001(5) -0.0050(5)
C5 0.0340(9) 0.0363(10) 0.0410(11) 0.0024(7) -0.0040(7) -0.0199(8)
C6 0.0317(8) 0.0385(9) 0.0312(8) 0.0130(8) -0.0013(6) -0.0075(8)
C7 0.0346(9) 0.0324(9) 0.0404(10) 0.0016(8) 0.0174(8) -0.0004(7)
C8 0.0174(7) 0.0433(10) 0.0139(6) -0.0044(6) -0.0012(5) 0.0021(6)
C9 0.0333(9) 0.0467(11) 0.0211(8) 0.0086(7) 0.0007(7) -0.0037(8)
C10 0.0258(9) 0.0718(14) 0.0213(7) -0.0042(8) 0.0025(6) 0.0125(9)
C11 0.0258(8) 0.0598(12) 0.0168(7) -0.0084(8) -0.0057(6) 0.0045(8)
N3 0.0178(5) 0.0227(6) 0.0148(5) -0.0030(5) 0.0003(4) -0.0037(5)
N4 0.0183(5) 0.0215(6) 0.0140(5) -0.0011(5) -0.0001(4) -0.0030(4)
C12 0.0175(6) 0.0173(6) 0.0172(6) 0.0002(5) -0.0025(5) -0.0012(5)
C13 0.0166(6) 0.0181(6) 0.0234(7) 0.0011(5) -0.0004(5) -0.0031(5)
C14 0.0172(6) 0.0167(6) 0.0168(6) 0.0013(5) 0.0004(5) -0.0012(5)
C15 0.0214(7) 0.0253(7) 0.0183(7) -0.0024(6) -0.0037(5) -0.0046(6)
C16 0.0314(9) 0.0455(11) 0.0298(9) -0.0176(8) -0.0038(7) 0.0031(8)
C17 0.0435(10) 0.0389(10) 0.0219(8) 0.0062(7) -0.0086(7) -0.0110(8)
C18 0.0303(9) 0.0349(9) 0.0287(8) -0.0032(7) -0.0091(6) -0.0108(7)
C19 0.0187(6) 0.0226(7) 0.0170(7) 0.0011(5) 0.0034(5) -0.0021(5)
C20 0.0320(8) 0.0244(8) 0.0263(8) -0.0040(6) 0.0033(6) -0.0028(6)
C21 0.0421(10) 0.0407(10) 0.0206(8) 0.0085(7) 0.0003(7) 0.0085(8)
C22 0.0262(8) 0.0372(9) 0.0291(8) -0.0033(7) 0.0110(6) -0.0090(7)
N5 0.0205(5) 0.0155(5) 0.0146(5) 0.0007(5) -0.0003(4) -0.0010(5)
N6 0.0179(5) 0.0146(5) 0.0187(5) 0.0031(5) -0.0008(5) -0.0015(4)
C23 0.0172(6) 0.0181(6) 0.0143(6) -0.0002(5) -0.0003(5) -0.0015(5)
C24 0.0198(6) 0.0165(6) 0.0225(7) -0.0020(5) 0.0005(5) 0.0014(5)
C25 0.0145(6) 0.0146(6) 0.0231(7) 0.0026(5) -0.0018(5) -0.0027(5)
C26 0.0256(7) 0.0283(8) 0.0128(6) 0.0000(6) 0.0012(5) 0.0020(6)
C27 0.0612(13) 0.0509(12) 0.0197(8) -0.0090(8) -0.0021(8) -0.0118(11)
C28 0.0289(9) 0.0586(13) 0.0262(9) 0.0125(8) 0.0084(7) 0.0093(8)
C29 0.0427(10) 0.0426(10) 0.0185(8) 0.0114(7) 0.0084(7) 0.0136(8)
C30 0.0193(6) 0.0127(5) 0.0313(7) 0.0050(6) -0.0036(6) -0.0011(5)
C31 0.0233(7) 0.0275(8) 0.0578(11) 0.0219(8) -0.0084(8) -0.0076(7)
C32 0.0342(9) 0.0252(8) 0.0432(10) 0.0104(7) -0.0180(8) -0.0024(7)
C33 0.0565(12) 0.0190(8) 0.0530(13) 0.0029(8) 0.0067(10) 0.0114(8)
Cl1 0.02480(16) 0.01873(15) 0.02289(17) -0.00226(13) -0.00590(13) 0.00543(13)

loop_
_atom_type_symbol
_atom_type_description
_atom_type_scat_dispersion_real
_atom_type_scat_dispersion_imag
_atom_type_scat_source
C C 0.0033 0.0016 'International Tables Vol C Tables 4.2.6.8 and 6.1.1.4'
H H 0.0000 0.0000 'International Tables Vol C Tables 4.2.6.8 and 6.1.1.4'
N N 0.0061 0.0033 'International Tables Vol C Tables 4.2.6.8 and 6.1.1.4'
Cl Cl 0.1484 0.1585 'International Tables Vol C Tables 4.2.6.8 and 6.1.1.4'
Nb Nb -2.0727 0.6215 'International Tables Vol C Tables 4.2.6.8 and 6.1.1.4'

loop_
_geom_angle_atom_site_label_1
_geom_angle_atom_site_label_2
_geom_angle_atom_site_label_3
_geom_angle
N6 Nb1 N1 99.68(5)
N6 Nb1 N3 92.00(5)
N1 Nb1 N3 168.27(5)
N6 Nb1 N2 96.90(5)
N1 Nb1 N2 37.62(4)
N3 Nb1 N2 140.11(5)
N6 Nb1 N4 102.21(5)
N1 Nb1 N4 136.75(5)
N3 Nb1 N4 37.58(5)
N2 Nb1 N4 102.59(4)
N6 Nb1 N5 77.84(5)
N1 Nb1 N5 89.67(5)
N3 Nb1 N5 93.82(5)
N2 Nb1 N5 126.06(4)
N4 Nb1 N5 131.19(4)
N6 Nb1 Cl1 156.15(4)
N1 Nb1 Cl1 86.40(3)
N3 Nb1 Cl1 83.28(4)
N2 Nb1 Cl1 101.69(3)
N4 Nb1 Cl1 88.25(4)
N5 Nb1 Cl1 79.17(3)
C1 N1 N2 109.19(12)
C1 N1 Nb1 165.62(10)
N2 N1 Nb1 72.03(7)
C3 N2 N1 108.43(11)
C3 N2 Nb1 164.50(10)
N1 N2 Nb1 70.35(7)
N1 C1 C2 107.65(13)
N1 C1 C4 121.31(13)
C2 C1 C4 130.82(13)
C3 C2 C1 106.51(13)
N2 C3 C2 108.16(13)
N2 C3 C8 122.00(13)
C2 C3 C8 129.80(13)
C1 C4 C6 110.20(13)
C1 C4 C7 107.78(13)
C6 C4 C7 110.00(15)
C1 C4 C5 110.24(13)
C6 C4 C5 109.24(14)
C7 C4 C5 109.36(14)
C3 C8 C10 110.26(14)
C3 C8 C11 109.54(14)
C10 C8 C11 109.07(14)
C3 C8 C9 108.63(14)
C10 C8 C9 110.31(17)
C11 C8 C9 109.00(16)
C12 N3 N4 109.42(12)
C12 N3 Nb1 176.90(11)
N4 N3 Nb1 72.44(7)
C14 N4 N3 108.11(12)
C14 N4 Nb1 176.84(11)
N3 N4 Nb1 69.98(7)
N3 C12 C13 107.79(12)
N3 C12 C15 120.91(13)
C13 C12 C15 131.30(13)
C12 C13 C14 106.79(12)
N4 C14 C13 107.89(12)
N4 C14 C19 121.86(13)
C13 C14 C19 130.25(13)
C12 C15 C18 109.56(13)
C12 C15 C17 109.09(13)
C18 C15 C17 110.40(14)
C12 C15 C16 108.57(13)
C18 C15 C16 108.78(14)
C17 C15 C16 110.42(15)
C14 C19 C21 109.62(13)
C14 C19 C22 109.85(13)
C21 C19 C22 109.50(14)
C14 C19 C20 108.96(13)
C21 C19 C20 109.99(15)
C22 C19 C20 108.92(14)
C23 N5 Nb1 132.50(10)
C25 N6 Nb1 145.98(11)
N5 C23 C24 121.60(13)
N5 C23 C26 120.07(13)
C24 C23 C26 118.31(13)
C25 C24 C23 121.82(13)
N6 C25 C24 118.78(13)
N6 C25 C30 115.67(13)
C24 C25 C30 125.48(14)
C27 C26 C29 108.86(15)
C27 C26 C23 108.72(14)
C29 C26 C23 112.45(13)
C27 C26 C28 109.42(16)
C29 C26 C28 107.85(15)
C23 C26 C28 109.50(13)
C33 C30 C25 112.69(15)
C33 C30 C32 109.09(15)
C25 C30 C32 108.95(12)
C33 C30 C31 109.11(15)
C25 C30 C31 107.28(12)
C32 C30 C31 109.68(15)

loop_
_geom_bond_atom_site_label_1
_geom_bond_atom_site_label_2
_geom_bond_distance
Nb1 N6 1.8170(11)
Nb1 N1 2.1208(12)
Nb1 N3 2.1238(12)
Nb1 N2 2.1421(12)
Nb1 N4 2.1551(12)
Nb1 N5 2.1591(11)
Nb1 Cl1 2.5076(4)
N1 C1 1.3397(18)
N1 N2 1.3745(17)
N2 C3 1.3446(18)
C1 C2 1.403(2)
C1 C4 1.508(2)
C2 C3 1.393(2)
C3 C8 1.518(2)
C4 C6 1.531(2)
C4 C7 1.533(2)
C4 C5 1.534(2)
C8 C10 1.526(2)
C8 C11 1.535(2)
C8 C9 1.536(3)
N3 C12 1.3336(18)
N3 N4 1.3786(17)
N4 C14 1.3451(18)
C12 C13 1.393(2)
C12 C15 1.513(2)
C13 C14 1.398(2)
C14 C19 1.510(2)
C15 C18 1.524(2)
C15 C17 1.525(2)
C15 C16 1.539(2)
C19 C21 1.531(2)
C19 C22 1.532(2)
C19 C20 1.537(2)
N5 C23 1.3101(18)
N6 C25 1.3458(19)
C23 C24 1.431(2)
C23 C26 1.538(2)
C24 C25 1.380(2)
C25 C30 1.5290(19)
C26 C27 1.529(3)
C26 C29 1.529(2)
C26 C28 1.539(2)
C30 C33 1.522(3)
C30 C32 1.530(2)
C30 C31 1.532(2)
